data_4301511
loop_
_publ_author_name
'Sima Haddadpour'
'Maike Melullis'
'Halgard Staesche'
'C. R. Mariappan'
'Bernhard Roling'
'Rodolphe Cl\'erac'
'Stefanie Dehnen'

_publ_section_title
;
Inorganic Frameworks from Selenidotetrelate Anions [T2Se6]4-(T = Ge, Sn):
Synthesis, Structures, and Ionic Conductivity of [K2(H2O)3][MnGe4Se10] and
(NMe4)2[MSn4Se10] (M = Mn, Fe)
;
_journal_name_full 'Inorganic Chemistry'
_journal_page_first 1689
_journal_page_last 1698
_journal_paper_doi 10.1021/ic802170f
_journal_volume 48
_journal_year 2009
_chemical_formula_sum 'C8 H24 Mn N2 Se10 Sn4'
_chemical_formula_weight 1467.59
_chemical_name_systematic
; 
 ? 
;
_space_group_IT_number 82
_symmetry_cell_setting tetragonal
_symmetry_space_group_name_Hall 'I -4'
_symmetry_space_group_name_H-M 'I -4'
_atom_sites_solution_hydrogens geom
_atom_sites_solution_primary direct
_atom_sites_solution_secondary difmap
_audit_creation_method SHELXL-97
_cell_angle_alpha 90.00
_cell_angle_beta 90.00
_cell_angle_gamma 90.00
_cell_formula_units_Z 2
_cell_length_a 9.8647(14)
_cell_length_b 9.8647(14)
_cell_length_c 15.317(3)
_cell_measurement_temperature 193(2)
_cell_volume 1490.5(4)
_computing_cell_refinement 'Bruker XSCANS'
_computing_data_collection 'Bruker XSCANS'
_computing_data_reduction 'Bruker SHELXTL'
_computing_molecular_graphics 'Bruker SHELXTL'
_computing_publication_material 'Bruker SHELXTL'
_computing_structure_refinement 'SHELXL-97 (Sheldrick, 1997)'
_computing_structure_solution 'SHELXS-97 (Sheldrick, 1990)'
_diffrn_ambient_temperature 193(2)
_diffrn_measured_fraction_theta_full 0.995
_diffrn_measured_fraction_theta_max 0.995
_diffrn_measurement_device_type 'Bruker P4'
_diffrn_measurement_method '\w scans'
_diffrn_radiation_monochromator graphite
_diffrn_radiation_source 'fine-focus sealed tube'
_diffrn_radiation_type MoK\a
_diffrn_radiation_wavelength 0.71073
_diffrn_reflns_av_R_equivalents 0.0731
_diffrn_reflns_av_sigmaI/netI 0.0684
_diffrn_reflns_limit_h_max 12
_diffrn_reflns_limit_h_min -12
_diffrn_reflns_limit_k_max 11
_diffrn_reflns_limit_k_min -12
_diffrn_reflns_limit_l_max 18
_diffrn_reflns_limit_l_min -18
_diffrn_reflns_number 5186
_diffrn_reflns_theta_full 25.96
_diffrn_reflns_theta_max 25.96
_diffrn_reflns_theta_min 2.46
_exptl_absorpt_coefficient_mu 15.928
_exptl_absorpt_correction_T_max 0.4547
_exptl_absorpt_correction_T_min 0.2186
_exptl_absorpt_correction_type empirical
_exptl_crystal_colour cherry-red
_exptl_crystal_density_diffrn 3.270
_exptl_crystal_density_method 'not measured'
_exptl_crystal_description 'intergrown truncated tetrahedra'
_exptl_crystal_F_000 1302
_exptl_crystal_size_max 0.55
_exptl_crystal_size_mid 0.30
_exptl_crystal_size_min 0.30
_refine_diff_density_max 0.925
_refine_diff_density_min -0.688
_refine_diff_density_rms 0.201
_refine_ls_abs_structure_details 'Flack H D (1983), Acta Cryst. A39, 876-881'
_refine_ls_abs_structure_Flack 0.001(18)
_refine_ls_extinction_method none
_refine_ls_goodness_of_fit_ref 0.847
_refine_ls_hydrogen_treatment mixed
_refine_ls_matrix_type full
_refine_ls_number_parameters 58
_refine_ls_number_reflns 1458
_refine_ls_number_restraints 0
_refine_ls_restrained_S_all 0.847
_refine_ls_R_factor_all 0.0459
_refine_ls_R_factor_gt 0.0335
_refine_ls_shift/su_max 0.001
_refine_ls_shift/su_mean 0.000
_refine_ls_structure_factor_coef Fsqd
_refine_ls_weighting_details 'calc w=1/[\s^2^(Fo^2^)+(0.0285P)^2^+0.0000P] where P=(Fo^2^+2Fc^2^)/3'
_refine_ls_weighting_scheme calc
_refine_ls_wR_factor_gt 0.0655
_refine_ls_wR_factor_ref 0.0674
_reflns_number_gt 1121
_reflns_number_total 1458
_reflns_threshold_expression >2sigma(I)
_cod_data_source_file ic802170f_si_001_2.cif
_cod_data_source_block 2
_cod_depositor_comments
;
The following automatic conversions were performed:
'_symmetry_cell_setting' value 'Tetragonal' changed to 'tetragonal'
according to '/home/saulius/struct/CIF-dictionaries/cif_core.dic'
dictionary named 'cif_core.dic' version 2.4.1 from 2010-06-29.

Automatic conversion script
Id: cif_fix_enum 1527 2010-12-29 10:47:43Z saulius 
;
_cod_database_code 4301511

loop_
_symmetry_equiv_pos_as_xyz
'x, y, z'
'-x, -y, z'
'y, -x, -z'
'-y, x, -z'
'x+1/2, y+1/2, z+1/2'
'-x+1/2, -y+1/2, z+1/2'
'y+1/2, -x+1/2, -z+1/2'
'-y+1/2, x+1/2, -z+1/2'

loop_
_atom_site_label
_atom_site_type_symbol
_atom_site_fract_x
_atom_site_fract_y
_atom_site_fract_z
_atom_site_U_iso_or_equiv
_atom_site_adp_type
_atom_site_occupancy
_atom_site_symmetry_multiplicity
_atom_site_calc_flag
_atom_site_refinement_flags
_atom_site_disorder_assembly
_atom_site_disorder_group
Sn1 Sn 0.41899(8) 0.31389(7) 0.09281(5) 0.0253(2) Uani 1 1 d . . .
Se1 Se 0.22178(11) 0.38982(10) -0.00207(9) 0.0330(3) Uani 1 1 d . . .
Se2 Se 0.5000 0.5000 0.19403(10) 0.0333(4) Uani 1 2 d S . .
Se3 Se 0.30993(11) 0.13283(12) 0.17720(8) 0.0342(3) Uani 1 1 d . . .
Mn1 Mn 0.5000 0.0000 0.2500 0.0247(9) Uani 1 4 d S . .
N1 N 0.0000 0.0000 0.0000 0.024(4) Uani 1 4 d S . .
C1 C 0.1167(10) 0.0347(10) -0.0568(8) 0.033(2) Uani 1 1 d . . .
H1A H 0.1932 0.0584 -0.0212 0.050 Uiso 1 1 calc R . .
H1B H 0.0931 0.1101 -0.0934 0.050 Uiso 1 1 calc R . .
H1C H 0.1393 -0.0419 -0.0925 0.050 Uiso 1 1 calc R . .
N2 N 0.0000 0.5000 0.2500 0.041(5) Uani 1 4 d S . .
C2 C 0.0610(17) 0.6075(13) 0.1942(9) 0.066(4) Uani 1 1 d . . .
H2A H 0.1004 0.6762 0.2306 0.099 Uiso 1 1 calc R . .
H2B H -0.0080 0.6471 0.1582 0.099 Uiso 1 1 calc R . .
H2C H 0.1300 0.5684 0.1579 0.099 Uiso 1 1 calc R . .

loop_
_atom_site_aniso_label
_atom_site_aniso_U_11
_atom_site_aniso_U_22
_atom_site_aniso_U_33
_atom_site_aniso_U_23
_atom_site_aniso_U_13
_atom_site_aniso_U_12
Sn1 0.0263(4) 0.0270(5) 0.0226(5) 0.0039(3) 0.0023(3) -0.0007(3)
Se1 0.0283(6) 0.0369(7) 0.0339(8) 0.0115(5) -0.0046(5) -0.0056(4)
Se2 0.0438(9) 0.0355(8) 0.0206(9) 0.000 0.000 -0.0048(7)
Se3 0.0255(5) 0.0405(7) 0.0366(8) 0.0185(5) -0.0046(5) -0.0067(4)
Mn1 0.0271(12) 0.0271(12) 0.020(2) 0.000 0.000 0.000
N1 0.035(6) 0.035(6) 0.001(8) 0.000 0.000 0.000
C1 0.037(6) 0.026(5) 0.036(7) -0.005(5) 0.006(5) -0.002(4)
N2 0.051(7) 0.051(7) 0.023(13) 0.000 0.000 0.000
C2 0.111(13) 0.039(7) 0.049(9) 0.003(7) 0.007(9) -0.026(8)

loop_
_atom_type_symbol
_atom_type_description
_atom_type_scat_dispersion_real
_atom_type_scat_dispersion_imag
_atom_type_scat_source
C C 0.0033 0.0016 'International Tables Vol C Tables 4.2.6.8 and 6.1.1.4'
H H 0.0000 0.0000 'International Tables Vol C Tables 4.2.6.8 and 6.1.1.4'
N N 0.0061 0.0033 'International Tables Vol C Tables 4.2.6.8 and 6.1.1.4'
Mn Mn 0.3368 0.7283 'International Tables Vol C Tables 4.2.6.8 and 6.1.1.4'
Se Se -0.0929 2.2259 'International Tables Vol C Tables 4.2.6.8 and 6.1.1.4'
Sn Sn -0.6537 1.4246 'International Tables Vol C Tables 4.2.6.8 and 6.1.1.4'

loop_
_geom_angle_atom_site_label_1
_geom_angle_atom_site_label_2
_geom_angle_atom_site_label_3
_geom_angle
_geom_angle_site_symmetry_1
_geom_angle_site_symmetry_3
_geom_angle_publ_flag
Se3 Sn1 Se1 110.93(5) . 4_655 ?
Se3 Sn1 Se2 110.10(6) . . ?
Se1 Sn1 Se2 111.34(5) 4_655 . ?
Se3 Sn1 Se1 100.38(4) . . ?
Se1 Sn1 Se1 111.40(4) 4_655 . ?
Se2 Sn1 Se1 112.21(4) . . ?
Sn1 Se1 Sn1 105.11(5) 3_565 . ?
Sn1 Se2 Sn1 104.50(7) . 2_665 ?
Sn1 Se3 Mn1 106.42(4) . . ?
Se3 Mn1 Se3 128.02(6) 7 8_545 ?
Se3 Mn1 Se3 101.07(2) 7 . ?
Se3 Mn1 Se3 101.07(2) 8_545 . ?
Se3 Mn1 Se3 101.07(2) 7 2_655 ?
Se3 Mn1 Se3 101.07(2) 8_545 2_655 ?
Se3 Mn1 Se3 128.02(6) . 2_655 ?
C1 N1 C1 110.1(4) 2 4 ?
C1 N1 C1 108.2(9) 2 . ?
C1 N1 C1 110.1(4) 4 . ?
C1 N1 C1 110.1(4) 2 3 ?
C1 N1 C1 108.2(9) 4 3 ?
C1 N1 C1 110.1(4) . 3 ?
C2 N2 C2 109.2(5) 2_565 8 ?
C2 N2 C2 109.2(5) 2_565 7_455 ?
C2 N2 C2 110.0(11) 8 7_455 ?
C2 N2 C2 110.0(11) 2_565 . ?
C2 N2 C2 109.2(5) 8 . ?
C2 N2 C2 109.2(5) 7_455 . ?

loop_
_geom_bond_atom_site_label_1
_geom_bond_atom_site_label_2
_geom_bond_distance
_geom_bond_site_symmetry_2
_geom_bond_publ_flag
Sn1 Se3 2.4533(14) . ?
Sn1 Se1 2.5129(14) 4_655 ?
Sn1 Se2 2.5324(13) . ?
Sn1 Se1 2.5411(14) . ?
Se1 Sn1 2.5129(14) 3_565 ?
Se2 Sn1 2.5324(13) 2_665 ?
Se3 Mn1 2.5448(11) . ?
Mn1 Se3 2.5448(11) 7 ?
Mn1 Se3 2.5448(11) 8_545 ?
Mn1 Se3 2.5448(11) 2_655 ?
N1 C1 1.482(10) 2 ?
N1 C1 1.482(10) 4 ?
N1 C1 1.482(10) . ?
N1 C1 1.482(10) 3 ?
N2 C2 1.489(13) 2_565 ?
N2 C2 1.489(13) 8 ?
N2 C2 1.489(13) 7_455 ?
N2 C2 1.489(13) . ?
